data_4508341
loop_
_publ_author_name
'Chandrasekhar, Vadapalli'
'Mohapatra, Chandrajeet'
'Metre, Ramesh K.'

_publ_section_title
;
 Reactions of (E)-5-(Pyridin-4-yl-methyleneamino)isophthalic Acid (LH2)
 with Triorganotin Oxides and &#x2212;Chloride. Formation of
 One-Dimensional- and Two-Dimensional-Coordination Polymers
;
_journal_issue 10
_journal_name_full 'Crystal Growth &amp; Design'
_journal_page_first 4607
_journal_paper_doi 10.1021/cg401201w
_journal_volume 13
_journal_year 2013
_chemical_formula_sum 'C38 H62 N2 O4 Sn2'
_chemical_formula_weight 848.28
_chemical_name_systematic
;
 ?
;
_space_group_IT_number 14
_symmetry_cell_setting monoclinic
_symmetry_space_group_name_Hall '-P 2yn'
_symmetry_space_group_name_H-M 'P 1 21/n 1'
_atom_sites_solution_hydrogens geom
_atom_sites_solution_primary direct
_atom_sites_solution_secondary difmap
_audit_creation_method SHELXL-97
_cell_angle_alpha 90.000(5)
_cell_angle_beta 99.885(5)
_cell_angle_gamma 90.000(5)
_cell_formula_units_Z 4
_cell_length_a 10.335(5)
_cell_length_b 27.054(5)
_cell_length_c 15.012(5)
_cell_measurement_temperature 293(2)
_cell_volume 4135(3)
_computing_cell_refinement 'Bruker SMART'
_computing_data_collection 'Bruker SMART'
_computing_data_reduction 'Bruker SAINT'
_computing_molecular_graphics 'Bruker SHELXTL'
_computing_publication_material 'Bruker SHELXTL'
_computing_structure_refinement 'SHELXL-97 (Sheldrick, 1997)'
_computing_structure_solution 'SHELXS-97 (Sheldrick, 1990)'
_diffrn_ambient_temperature 293(2)
_diffrn_measured_fraction_theta_full 0.995
_diffrn_measured_fraction_theta_max 0.995
_diffrn_radiation_monochromator graphite
_diffrn_radiation_source 'fine-focus sealed tube'
_diffrn_radiation_type MoK\a
_diffrn_radiation_wavelength 0.71069
_diffrn_reflns_av_R_equivalents 0.0487
_diffrn_reflns_av_sigmaI/netI 0.0566
_diffrn_reflns_limit_h_max 11
_diffrn_reflns_limit_h_min -12
_diffrn_reflns_limit_k_max 24
_diffrn_reflns_limit_k_min -32
_diffrn_reflns_limit_l_max 18
_diffrn_reflns_limit_l_min -17
_diffrn_reflns_number 22181
_diffrn_reflns_theta_full 25.50
_diffrn_reflns_theta_max 25.50
_diffrn_reflns_theta_min 2.04
_exptl_absorpt_coefficient_mu 1.244
_exptl_absorpt_correction_T_max 1
_exptl_absorpt_correction_T_min 0.74
_exptl_absorpt_correction_type empirical
_exptl_crystal_colour colourless
_exptl_crystal_density_diffrn 1.363
_exptl_crystal_density_method 'not measured'
_exptl_crystal_description block
_exptl_crystal_F_000 1744
_exptl_crystal_size_max 0.21
_exptl_crystal_size_mid 0.15
_exptl_crystal_size_min 0.11
_refine_diff_density_max 3.358
_refine_diff_density_min -1.443
_refine_diff_density_rms 0.170
_refine_ls_extinction_method none
_refine_ls_goodness_of_fit_ref 1.050
_refine_ls_hydrogen_treatment mixed
_refine_ls_matrix_type full
_refine_ls_number_parameters 403
_refine_ls_number_reflns 7669
_refine_ls_number_restraints 58
_refine_ls_restrained_S_all 1.068
_refine_ls_R_factor_all 0.0745
_refine_ls_R_factor_gt 0.0604
_refine_ls_shift/su_max 0.008
_refine_ls_shift/su_mean 0.000
_refine_ls_structure_factor_coef Fsqd
_refine_ls_weighting_details 'calc w=1/[\s^2^(Fo^2^)+(0.0973P)^2^+12.8663P] where P=(Fo^2^+2Fc^2^)/3'
_refine_ls_weighting_scheme calc
_refine_ls_wR_factor_gt 0.1576
_refine_ls_wR_factor_ref 0.1740
_reflns_number_gt 6095
_reflns_number_total 7669
_reflns_threshold_expression >2sigma(I)
_cod_data_source_file cg401201w_si_002.cif
_cod_data_source_block Compound-1
_cod_depositor_comments
;
The following automatic conversions were performed:

'_symmetry_cell_setting' value ' monoclinic ' changed to 'monoclinic'
according to /home/saulius/struct/CIF-dictionaries/cif_core.dic
dictionary named 'cif_core.dic' version 2.4.2 from 2011-04-26.

Automatic conversion script
Id: cif_fix_values 1891 2012-01-12 08:04:46Z andrius 
;
_cod_original_sg_symbol_H-M 'P 21/n'
_cod_database_code 4508341

loop_
_symmetry_equiv_pos_as_xyz
'x, y, z'
'-x+1/2, y+1/2, -z+1/2'
'-x, -y, -z'
'x-1/2, -y-1/2, z-1/2'

loop_
_atom_site_label
_atom_site_type_symbol
_atom_site_fract_x
_atom_site_fract_y
_atom_site_fract_z
_atom_site_U_iso_or_equiv
_atom_site_adp_type
_atom_site_occupancy
_atom_site_symmetry_multiplicity
_atom_site_calc_flag
_atom_site_refinement_flags
Sn2 Sn 0.47141(4) 0.064650(14) 0.23922(3) 0.01842(15) Uani 1 1 d .
Sn1 Sn 0.15538(4) 0.204479(16) 0.20701(4) 0.03021(17) Uani 1 1 d D
O2 O -0.0180(4) 0.30567(18) 0.2476(4) 0.0427(14) Uani 1 1 d .
O1 O -0.0395(5) 0.2253(2) 0.2106(6) 0.076(2) Uani 1 1 d .
O3 O 0.3773(4) 0.17065(14) 0.2050(3) 0.0204(9) Uani 1 1 d .
O4 O 0.5714(4) 0.13421(14) 0.2229(3) 0.0204(9) Uani 1 1 d .
N1 N -0.5023(5) 0.35607(18) 0.2264(4) 0.0233(11) Uani 1 1 d .
N2 N 0.3466(5) -0.01379(19) 0.2526(4) 0.0239(11) Uani 1 1 d .
C1 C -0.0842(7) 0.2680(3) 0.2296(9) 0.076(2) Uani 1 1 d .
C2 C -0.2297(6) 0.2671(2) 0.2301(6) 0.0349(17) Uani 1 1 d .
C3 C -0.2949(6) 0.2223(2) 0.2249(5) 0.0265(14) Uani 1 1 d .
H3 H -0.2482 0.1929 0.2245 0.032 Uiso 1 1 calc R
C4 C -0.4312(6) 0.2212(2) 0.2202(4) 0.0211(13) Uani 1 1 d .
C5 C -0.4992(6) 0.2649(2) 0.2192(4) 0.0208(12) Uani 1 1 d .
H5 H -0.5903 0.2642 0.2127 0.025 Uiso 1 1 calc R
C6 C -0.4342(6) 0.3106(2) 0.2277(4) 0.0225(13) Uani 1 1 d .
C7 C -0.2989(6) 0.3114(2) 0.2310(5) 0.0278(14) Uani 1 1 d .
H7 H -0.2546 0.3415 0.2338 0.033 Uiso 1 1 calc R
C10 C 0.1903(6) -0.0979(2) 0.2477(4) 0.0226(13) Uani 1 1 d .
C11 C 0.3186(6) -0.1009(2) 0.2326(4) 0.0221(13) Uani 1 1 d .
H11 H 0.3543 -0.1311 0.2201 0.027 Uiso 1 1 calc R
C12 C 0.3920(6) -0.0586(2) 0.2365(4) 0.0230(13) Uani 1 1 d .
H12 H 0.4785 -0.0611 0.2274 0.028 Uiso 1 1 calc R
C8 C 0.2227(6) -0.0113(2) 0.2670(5) 0.0276(14) Uani 1 1 d .
H8 H 0.1894 0.0195 0.2785 0.033 Uiso 1 1 calc R
C9 C 0.1416(6) -0.0516(2) 0.2657(5) 0.0271(14) Uani 1 1 d .
H9 H 0.0562 -0.0480 0.2766 0.033 Uiso 1 1 calc R
C27 C 0.6573(6) 0.0273(2) 0.2700(4) 0.0224(13) Uani 1 1 d .
H27A H 0.6437 -0.0048 0.2957 0.027 Uiso 1 1 calc R
H27B H 0.6904 0.0217 0.2141 0.027 Uiso 1 1 calc R
C28 C 0.7602(6) 0.0552(2) 0.3351(5) 0.0306(15) Uani 1 1 d .
H28A H 0.7279 0.0604 0.3914 0.037 Uiso 1 1 calc R
H28B H 0.7734 0.0874 0.3098 0.037 Uiso 1 1 calc R
C29 C 0.8921(7) 0.0282(3) 0.3551(5) 0.0363(16) Uani 1 1 d .
H29A H 0.9253 0.0238 0.2990 0.044 Uiso 1 1 calc R
H29B H 0.8786 -0.0043 0.3792 0.044 Uiso 1 1 calc R
C30 C 0.9955(7) 0.0561(3) 0.4229(6) 0.046(2) Uani 1 1 d .
H30A H 1.0097 0.0883 0.3994 0.069 Uiso 1 1 calc R
H30B H 1.0764 0.0379 0.4321 0.069 Uiso 1 1 calc R
H30C H 0.9648 0.0595 0.4794 0.069 Uiso 1 1 calc R
C35 C 0.3764(6) 0.0575(2) 0.1012(4) 0.0231(13) Uani 1 1 d U
H35A H 0.3887 0.0239 0.0817 0.028 Uiso 1 1 calc R
H35B H 0.2829 0.0625 0.0986 0.028 Uiso 1 1 calc R
C36 C 0.4235(7) 0.0929(3) 0.0341(5) 0.0364(16) Uani 1 1 d U
H36A H 0.5188 0.0929 0.0443 0.044 Uiso 1 1 calc R
H36B H 0.3951 0.1262 0.0455 0.044 Uiso 1 1 calc R
C37 C 0.3722(8) 0.0796(3) -0.0650(5) 0.0437(19) Uani 1 1 d U
H37A H 0.4124 0.1016 -0.1034 0.052 Uiso 1 1 calc R
H37B H 0.4003 0.0462 -0.0759 0.052 Uiso 1 1 calc R
C38 C 0.2259(9) 0.0824(4) -0.0925(6) 0.055(2) Uani 1 1 d .
H38A H 0.1852 0.0585 -0.0591 0.083 Uiso 1 1 calc R
H38B H 0.2026 0.0757 -0.1560 0.083 Uiso 1 1 calc R
H38C H 0.1964 0.1150 -0.0800 0.083 Uiso 1 1 calc R
C31 C 0.4013(6) 0.0897(2) 0.3574(4) 0.0248(13) Uani 1 1 d U
H31A H 0.4401 0.1217 0.3742 0.030 Uiso 1 1 calc R
H31B H 0.3071 0.0943 0.3421 0.030 Uiso 1 1 calc R
C32 C 0.4299(11) 0.0556(3) 0.4395(6) 0.0603(18) Uani 1 1 d .
H32A H 0.3808 0.0252 0.4260 0.072 Uiso 1 1 calc R
H32B H 0.5226 0.0473 0.4502 0.072 Uiso 1 1 calc R
C33 C 0.3952(11) 0.0779(3) 0.5252(6) 0.0603(18) Uani 1 1 d D
H33A H 0.3001 0.0794 0.5171 0.072 Uiso 1 1 calc R
H33B H 0.4233 0.0545 0.5737 0.072 Uiso 1 1 calc R
C34 C 0.4467(17) 0.1282(5) 0.5586(11) 0.133(6) Uani 1 1 d DU
H34A H 0.5398 0.1263 0.5790 0.200 Uiso 1 1 calc R
H34B H 0.4045 0.1384 0.6078 0.200 Uiso 1 1 calc R
H34C H 0.4284 0.1518 0.5103 0.200 Uiso 1 1 calc R
C23 C 0.0887(6) 0.1299(2) 0.1891(4) 0.0258(14) Uani 1 1 d .
H23A H 0.1640 0.1085 0.1896 0.031 Uiso 1 1 calc R
H23B H 0.0469 0.1207 0.2398 0.031 Uiso 1 1 calc R
C24 C -0.0081(7) 0.1216(3) 0.1014(5) 0.0344(16) Uani 1 1 d .
H24A H -0.0801 0.1449 0.0989 0.041 Uiso 1 1 calc R
H24B H 0.0360 0.1286 0.0507 0.041 Uiso 1 1 calc R
C25 C -0.0635(8) 0.0698(3) 0.0913(5) 0.0393(18) Uani 1 1 d U
H25A H -0.1080 0.0628 0.1417 0.047 Uiso 1 1 calc R
H25B H 0.0084 0.0465 0.0939 0.047 Uiso 1 1 calc R
C26 C -0.1592(10) 0.0620(3) 0.0036(7) 0.065(3) Uani 1 1 d .
H26A H -0.2309 0.0848 0.0006 0.098 Uiso 1 1 calc R
H26B H -0.1922 0.0287 0.0015 0.098 Uiso 1 1 calc R
H26C H -0.1149 0.0674 -0.0468 0.098 Uiso 1 1 calc R
C15 C 0.1772(11) 0.2401(4) 0.0834(7) 0.071(3) Uani 1 1 d DU
H15A H 0.2650 0.2320 0.0734 0.086 Uiso 1 1 calc R
H15B H 0.1173 0.2233 0.0362 0.086 Uiso 1 1 calc R
C16 C 0.1601(17) 0.2930(5) 0.0639(11) 0.118(4) Uani 1 1 d DU
H16A H 0.2171 0.3109 0.1113 0.142 Uiso 1 1 calc R
H16B H 0.0705 0.3017 0.0687 0.142 Uiso 1 1 calc R
C17 C 0.1873(15) 0.3128(6) -0.0291(11) 0.118(4) Uani 1 1 d DU
H17A H 0.1427 0.2919 -0.0773 0.142 Uiso 1 1 calc R
H17B H 0.1523 0.3460 -0.0388 0.142 Uiso 1 1 calc R
C18 C 0.3216(12) 0.3134(4) -0.0318(7) 0.078(3) Uani 1 1 d D
H18A H 0.3677 0.3289 0.0219 0.118 Uiso 1 1 calc R
H18B H 0.3369 0.3315 -0.0839 0.118 Uiso 1 1 calc R
H18C H 0.3525 0.2801 -0.0352 0.118 Uiso 1 1 calc R
C19 C 0.2342(8) 0.2313(3) 0.3388(6) 0.046(2) Uani 1 1 d .
H19A H 0.3237 0.2196 0.3557 0.056 Uiso 1 1 calc R
H19B H 0.2368 0.2671 0.3373 0.056 Uiso 1 1 calc R
C20 C 0.1540(10) 0.2149(3) 0.4114(7) 0.060(3) Uani 1 1 d .
H20A H 0.0612 0.2181 0.3872 0.072 Uiso 1 1 calc R
H20B H 0.1717 0.1803 0.4254 0.072 Uiso 1 1 calc R
C21 C 0.1858(10) 0.2450(3) 0.4978(7) 0.060(3) Uani 1 1 d .
H21A H 0.2798 0.2437 0.5193 0.072 Uiso 1 1 calc R
H21B H 0.1428 0.2300 0.5436 0.072 Uiso 1 1 calc R
C22 C 0.1437(12) 0.2993(3) 0.4868(7) 0.067(3) Uani 1 1 d .
H22A H 0.1943 0.3156 0.4476 0.101 Uiso 1 1 calc R
H22B H 0.1583 0.3151 0.5449 0.101 Uiso 1 1 calc R
H22C H 0.0521 0.3010 0.4611 0.101 Uiso 1 1 calc R
C14 C 0.4993(5) 0.1723(2) 0.2143(4) 0.0179(12) Uani 1 1 d .
C13 C 0.1094(6) -0.1429(2) 0.2444(4) 0.0234(13) Uani 1 1 d .
H13 H 0.1384 -0.1716 0.2198 0.028 Uiso 1 1 calc R

loop_
_atom_site_aniso_label
_atom_site_aniso_U_11
_atom_site_aniso_U_22
_atom_site_aniso_U_33
_atom_site_aniso_U_23
_atom_site_aniso_U_13
_atom_site_aniso_U_12
Sn2 0.0158(2) 0.0145(2) 0.0254(3) 0.00023(15) 0.00478(17) -0.00074(14)
Sn1 0.0145(2) 0.0181(3) 0.0601(4) -0.0020(2) 0.0125(2) -0.00061(16)
O2 0.021(2) 0.022(3) 0.088(4) -0.012(2) 0.017(3) -0.0047(19)
O1 0.016(2) 0.029(2) 0.185(7) -0.033(3) 0.025(3) -0.0028(18)
O3 0.015(2) 0.016(2) 0.030(2) -0.0027(17) 0.0058(17) 0.0006(16)
O4 0.0142(19) 0.015(2) 0.032(2) 0.0005(17) 0.0043(17) -0.0017(16)
N1 0.019(3) 0.014(3) 0.036(3) -0.005(2) 0.004(2) 0.002(2)
N2 0.025(3) 0.022(3) 0.026(3) 0.004(2) 0.007(2) -0.002(2)
C1 0.016(2) 0.029(2) 0.185(7) -0.033(3) 0.025(3) -0.0028(18)
C2 0.016(3) 0.016(3) 0.074(5) -0.008(3) 0.010(3) -0.001(2)
C3 0.014(3) 0.014(3) 0.051(4) 0.000(3) 0.004(3) 0.002(2)
C4 0.017(3) 0.019(3) 0.028(3) -0.002(2) 0.003(2) -0.001(2)
C5 0.012(3) 0.021(3) 0.030(3) -0.004(2) 0.004(2) -0.001(2)
C6 0.018(3) 0.019(3) 0.032(3) 0.002(3) 0.009(3) 0.001(2)
C7 0.024(3) 0.015(3) 0.047(4) -0.003(3) 0.012(3) 0.001(3)
C10 0.021(3) 0.022(3) 0.027(3) -0.002(2) 0.007(2) -0.004(2)
C11 0.020(3) 0.018(3) 0.030(3) -0.002(2) 0.008(2) -0.001(2)
C12 0.021(3) 0.018(3) 0.030(3) 0.001(2) 0.004(3) -0.002(2)
C8 0.021(3) 0.019(3) 0.044(4) 0.002(3) 0.010(3) 0.004(2)
C9 0.024(3) 0.021(3) 0.039(4) 0.001(3) 0.011(3) 0.002(3)
C27 0.019(3) 0.015(3) 0.032(3) -0.004(2) 0.002(2) 0.001(2)
C28 0.023(3) 0.029(4) 0.039(4) -0.003(3) 0.005(3) -0.002(3)
C29 0.032(4) 0.034(4) 0.040(4) 0.006(3) -0.001(3) 0.000(3)
C30 0.027(4) 0.054(5) 0.053(5) 0.007(4) -0.006(3) 0.002(3)
C35 0.0231(15) 0.0228(15) 0.0232(15) 0.0002(10) 0.0038(10) -0.0004(10)
C36 0.036(4) 0.040(4) 0.037(4) -0.001(3) 0.015(3) -0.010(3)
C37 0.057(4) 0.043(4) 0.035(4) -0.004(3) 0.017(3) -0.004(3)
C38 0.067(6) 0.062(6) 0.033(4) 0.005(4) -0.005(4) 0.005(5)
C31 0.027(3) 0.024(3) 0.023(3) 0.002(2) 0.006(2) -0.001(2)
C32 0.087(5) 0.056(4) 0.039(3) 0.013(3) 0.013(3) -0.012(4)
C33 0.087(5) 0.056(4) 0.039(3) 0.013(3) 0.013(3) -0.012(4)
C34 0.165(10) 0.129(9) 0.104(8) -0.003(7) 0.017(7) 0.030(8)
C23 0.025(3) 0.017(3) 0.036(4) 0.001(3) 0.006(3) -0.002(2)
C24 0.030(4) 0.030(4) 0.042(4) 0.006(3) 0.003(3) -0.002(3)
C25 0.042(4) 0.031(4) 0.041(4) 0.002(3) -0.004(3) -0.008(3)
C26 0.077(7) 0.041(5) 0.066(6) -0.007(4) -0.020(5) -0.012(5)
C15 0.071(3) 0.071(3) 0.072(3) 0.0026(10) 0.0096(11) -0.0019(10)
C16 0.122(6) 0.127(6) 0.109(6) 0.012(5) 0.032(5) 0.019(5)
C17 0.122(6) 0.127(6) 0.109(6) 0.012(5) 0.032(5) 0.019(5)
C18 0.132(11) 0.056(6) 0.052(6) 0.026(5) 0.027(6) -0.004(6)
C19 0.051(5) 0.033(4) 0.066(6) -0.020(4) 0.040(4) -0.013(4)
C20 0.078(6) 0.038(5) 0.080(7) -0.026(4) 0.059(6) -0.024(4)
C21 0.081(7) 0.035(5) 0.078(7) -0.014(4) 0.055(6) -0.006(4)
C22 0.106(9) 0.040(5) 0.066(6) -0.010(4) 0.041(6) 0.006(5)
C14 0.013(3) 0.020(3) 0.021(3) -0.002(2) 0.005(2) -0.001(2)
C13 0.023(3) 0.013(3) 0.036(4) -0.001(2) 0.011(3) 0.000(2)

loop_
_atom_type_symbol
_atom_type_description
_atom_type_scat_dispersion_real
_atom_type_scat_dispersion_imag
_atom_type_scat_source
C C 0.0033 0.0016 'International Tables Vol C Tables 4.2.6.8 and 6.1.1.4'
H H 0.0000 0.0000 'International Tables Vol C Tables 4.2.6.8 and 6.1.1.4'
N N 0.0061 0.0033 'International Tables Vol C Tables 4.2.6.8 and 6.1.1.4'
O O 0.0106 0.0060 'International Tables Vol C Tables 4.2.6.8 and 6.1.1.4'
Sn Sn -0.6537 1.4246 'International Tables Vol C Tables 4.2.6.8 and 6.1.1.4'

loop_
_geom_angle_atom_site_label_1
_geom_angle_atom_site_label_2
_geom_angle_atom_site_label_3
_geom_angle
_geom_angle_site_symmetry_1
_geom_angle_site_symmetry_3
C31 Sn2 C35 131.8(2) . .
C31 Sn2 C27 112.9(2) . .
C35 Sn2 C27 114.2(2) . .
C31 Sn2 O4 93.1(2) . .
C35 Sn2 O4 96.67(19) . .
C27 Sn2 O4 90.39(19) . .
C31 Sn2 N2 87.1(2) . .
C35 Sn2 N2 81.1(2) . .
C27 Sn2 N2 92.1(2) . .
O4 Sn2 N2 177.14(16) . .
O1 Sn1 C23 88.0(2) . .
O1 Sn1 C19 95.7(3) . .
C23 Sn1 C19 120.1(3) . .
O1 Sn1 C15 98.4(4) . .
C23 Sn1 C15 113.4(3) . .
C19 Sn1 C15 124.9(4) . .
O1 Sn1 O3 173.77(18) . .
C23 Sn1 O3 85.9(2) . .
C19 Sn1 O3 86.0(2) . .
C15 Sn1 O3 85.4(3) . .
C1 O1 Sn1 128.7(5) . .
C14 O3 Sn1 155.2(4) . .
C14 O4 Sn2 115.6(3) . .
C13 N1 C6 118.6(5) 2_455 .
C12 N2 C8 116.7(5) . .
C12 N2 Sn2 123.4(4) . .
C8 N2 Sn2 119.4(4) . .
O2 C1 O1 125.6(7) . .
O2 C1 C2 121.9(7) . .
O1 C1 C2 112.5(6) . .
C3 C2 C7 120.5(6) . .
C3 C2 C1 119.4(6) . .
C7 C2 C1 120.0(6) . .
C2 C3 C4 119.9(6) . .
C5 C4 C3 119.4(5) . .
C5 C4 C14 121.3(5) . 1_455
C3 C4 C14 119.3(5) . 1_455
C4 C5 C6 121.4(5) . .
C7 C6 C5 118.7(5) . .
C7 C6 N1 118.7(5) . .
C5 C6 N1 122.4(5) . .
C6 C7 C2 119.9(6) . .
C11 C10 C9 118.1(5) . .
C11 C10 C13 120.1(5) . .
C9 C10 C13 121.8(5) . .
C12 C11 C10 119.0(6) . .
N2 C12 C11 123.8(6) . .
N2 C8 C9 124.0(6) . .
C8 C9 C10 118.4(6) . .
C28 C27 Sn2 113.9(4) . .
C27 C28 C29 113.0(5) . .
C28 C29 C30 113.0(6) . .
C36 C35 Sn2 115.8(4) . .
C35 C36 C37 113.3(6) . .
C38 C37 C36 114.8(7) . .
C32 C31 Sn2 115.6(5) . .
C33 C32 C31 113.8(8) . .
C34 C33 C32 121.1(10) . .
C24 C23 Sn1 113.4(4) . .
C25 C24 C23 113.8(6) . .
C24 C25 C26 113.3(6) . .
C16 C15 Sn1 125.9(9) . .
C15 C16 C17 118.5(12) . .
C18 C17 C16 111.2(13) . .
C20 C19 Sn1 113.0(6) . .
C21 C20 C19 112.6(7) . .
C20 C21 C22 113.9(9) . .
O3 C14 O4 123.3(5) . .
O3 C14 C4 120.3(5) . 1_655
O4 C14 C4 116.4(5) . 1_655
N1 C13 C10 122.3(6) 2_445 .

loop_
_geom_bond_atom_site_label_1
_geom_bond_atom_site_label_2
_geom_bond_distance
_geom_bond_site_symmetry_2
Sn2 C31 2.138(6) .
Sn2 C35 2.144(6) .
Sn2 C27 2.150(6) .
Sn2 O4 2.181(4) .
Sn2 N2 2.509(5) .
Sn1 O1 2.101(5) .
Sn1 C23 2.133(6) .
Sn1 C19 2.134(8) .
Sn1 C15 2.137(9) .
Sn1 O3 2.474(4) .
O2 C1 1.232(9) .
O1 C1 1.294(9) .
O3 C14 1.246(7) .
O4 C14 1.266(7) .
N1 C13 1.259(8) 2_455
N1 C6 1.416(8) .
N2 C12 1.336(8) .
N2 C8 1.336(8) .
C1 C2 1.505(9) .
C2 C3 1.383(9) .
C2 C7 1.398(9) .
C3 C4 1.398(8) .
C4 C5 1.373(8) .
C4 C14 1.500(8) 1_455
C5 C6 1.402(8) .
C6 C7 1.390(9) .
C10 C11 1.384(8) .
C10 C9 1.395(9) .
C10 C13 1.473(8) .
C11 C12 1.369(8) .
C8 C9 1.372(9) .
C27 C28 1.518(8) .
C28 C29 1.530(9) .
C29 C30 1.540(10) .
C35 C36 1.529(9) .
C36 C37 1.535(10) .
C37 C38 1.499(12) .
C31 C32 1.527(10) .
C32 C33 1.518(13) .
C33 C34 1.517(14) .
C23 C24 1.528(9) .
C24 C25 1.512(9) .
C25 C26 1.520(11) .
C15 C16 1.467(13) .
C16 C17 1.565(19) .
C17 C18 1.395(14) .
C19 C20 1.542(10) .
C20 C21 1.519(12) .
C21 C22 1.531(11) .
C14 C4 1.500(8) 1_655
C13 N1 1.259(8) 2_445
